data_4080868
loop_
_publ_author_name
'Du, Wangming'
'Wu, Ping'
'Wang, Qingfu'
'Yu, Zhengkun'

_publ_section_title
;
 Ruthenium(II) Complex Catalysts Bearing a Pyridyl-Based
 Benzimidazolyl--Benzotriazolyl Ligand for Transfer Hydrogenation of
 Ketones
;
_journal_issue 10
_journal_name_full Organometallics
_journal_page_first 3083
_journal_paper_doi 10.1021/om400298c
_journal_volume 32
_journal_year 2013
_chemical_absolute_configuration ad
_chemical_formula_sum 'C54 H42 Cl2 N6 P2 Ru'
_chemical_formula_weight 1008.85
_chemical_name_systematic
; 
 ? 
;
_space_group_IT_number 19
_symmetry_cell_setting orthorhombic
_symmetry_space_group_name_Hall 'P 2ac 2ab'
_symmetry_space_group_name_H-M 'P 21 21 21'
_atom_sites_solution_hydrogens geom
_atom_sites_solution_primary direct
_atom_sites_solution_secondary difmap
_audit_creation_method SHELXL-97
_cell_angle_alpha 90.00
_cell_angle_beta 90.00
_cell_angle_gamma 90.00
_cell_formula_units_Z 4
_cell_length_a 10.1354(14)
_cell_length_b 20.092(3)
_cell_length_c 25.755(4)
_cell_measurement_reflns_used 2215
_cell_measurement_temperature 293(2)
_cell_measurement_theta_max 37.298
_cell_measurement_theta_min 4.770
_cell_volume 5244.8(13)
_computing_cell_refinement 'Bruker SMART'
_computing_data_collection 'Bruker SMART'
_computing_data_reduction 'Bruker SHELXTL'
_computing_molecular_graphics 'Bruker SHELXTL'
_computing_publication_material 'Bruker SHELXTL'
_computing_structure_refinement 'SHELXL-97 (Sheldrick, 1997)'
_computing_structure_solution 'SHELXS-97 (Sheldrick, 1990)'
_diffrn_ambient_temperature 293(2)
_diffrn_measured_fraction_theta_full 0.997
_diffrn_measured_fraction_theta_max 0.997
_diffrn_measurement_device_type 'CCD area detector'
_diffrn_measurement_method 'phi and omega scans'
_diffrn_radiation_monochromator graphite
_diffrn_radiation_source 'fine-focus sealed tube'
_diffrn_radiation_type MoK\a
_diffrn_radiation_wavelength 0.71073
_diffrn_reflns_av_R_equivalents 0.0000
_diffrn_reflns_av_sigmaI/netI 0.1196
_diffrn_reflns_limit_h_max 12
_diffrn_reflns_limit_h_min -12
_diffrn_reflns_limit_k_max 24
_diffrn_reflns_limit_k_min 0
_diffrn_reflns_limit_l_max 31
_diffrn_reflns_limit_l_min 0
_diffrn_reflns_number 9754
_diffrn_reflns_theta_full 25.50
_diffrn_reflns_theta_max 25.50
_diffrn_reflns_theta_min 1.88
_exptl_absorpt_coefficient_mu 0.502
_exptl_absorpt_correction_T_max 1.00000
_exptl_absorpt_correction_T_min 0.19712
_exptl_absorpt_correction_type empirical
_exptl_absorpt_process_details sadabs
_exptl_crystal_colour red
_exptl_crystal_density_diffrn 1.278
_exptl_crystal_density_method 'not measured'
_exptl_crystal_description prismatic
_exptl_crystal_F_000 2064
_exptl_crystal_size_max 0.165
_exptl_crystal_size_mid 0.137
_exptl_crystal_size_min 0.066
_platon_squeeze_details
;
;
_refine_diff_density_max 1.293
_refine_diff_density_min -0.808
_refine_diff_density_rms 0.105
_refine_ls_abs_structure_details 'Flack H D (1983), Acta Cryst. A39, 876-881'
_refine_ls_abs_structure_Flack -0.03(4)
_refine_ls_extinction_method none
_refine_ls_goodness_of_fit_ref 0.958
_refine_ls_hydrogen_treatment constr
_refine_ls_matrix_type full
_refine_ls_number_parameters 586
_refine_ls_number_reflns 9754
_refine_ls_number_restraints 24
_refine_ls_restrained_S_all 0.962
_refine_ls_R_factor_all 0.0979
_refine_ls_R_factor_gt 0.0654
_refine_ls_shift/su_max 0.001
_refine_ls_shift/su_mean 0.000
_refine_ls_structure_factor_coef Fsqd
_refine_ls_weighting_details 'calc w=1/[\s^2^(Fo^2^)+(0.0785P)^2^+0.0000P] where P=(Fo^2^+2Fc^2^)/3'
_refine_ls_weighting_scheme calc
_refine_ls_wR_factor_gt 0.1424
_refine_ls_wR_factor_ref 0.1538
_reflns_number_gt 6719
_reflns_number_total 9754
_reflns_threshold_expression >2sigma(I)
_cod_data_source_file om400298c_si_002.cif
_cod_data_source_block cd212351
_cod_depositor_comments
;
The following automatic conversions were performed:

'_symmetry_cell_setting' value 'Orthorhombic' changed to
'orthorhombic' according to
/home/saulius/struct/CIF-dictionaries/cif_core.dic dictionary named
'cif_core.dic' version 2.3.1 from 2005-06-27.

Automatic conversion script
Id: cif_fix_values 1891 2012-01-12 08:04:46Z andrius 
;
_cod_original_sg_symbol_H-M P2(1)2(1)2(1)
_cod_database_code 4080868

loop_
_symmetry_equiv_pos_as_xyz
'x, y, z'
'-x+1/2, -y, z+1/2'
'-x, y+1/2, -z+1/2'
'x+1/2, -y+1/2, -z'

loop_
_atom_site_label
_atom_site_type_symbol
_atom_site_fract_x
_atom_site_fract_y
_atom_site_fract_z
_atom_site_U_iso_or_equiv
_atom_site_adp_type
_atom_site_occupancy
_atom_site_symmetry_multiplicity
_atom_site_calc_flag
_atom_site_refinement_flags
Ru1 Ru 0.64670(5) 0.82847(3) 0.172161(19) 0.03140(15) Uani 1 1 d .
P1 P 0.71716(18) 0.93842(9) 0.19467(7) 0.0359(4) Uani 1 1 d .
P2 P 0.58114(17) 0.71632(8) 0.14808(7) 0.0342(4) Uani 1 1 d .
Cl1 Cl 0.87900(16) 0.80382(8) 0.15629(7) 0.0455(5) Uani 1 1 d .
Cl2 Cl 0.2441(5) 0.8354(3) 0.38192(17) 0.192(2) Uani 1 1 d .
N1 N 0.6293(6) 0.8013(3) 0.2500(2) 0.0417(14) Uani 1 1 d .
N2 N 0.4978(7) 0.8036(3) 0.3203(2) 0.0495(16) Uani 1 1 d .
H2A H 0.4292 0.8105 0.3392 0.059 Uiso 1 1 calc R
N3 N 0.4608(5) 0.8517(2) 0.1865(2) 0.0345(14) Uani 1 1 d .
N4 N 0.4554(6) 0.8831(3) 0.1021(2) 0.0403(14) Uani 1 1 d .
N5 N 0.5900(5) 0.8640(3) 0.1023(2) 0.0368(13) Uani 1 1 d .
N6 N 0.6372(7) 0.8738(3) 0.0568(2) 0.0458(14) Uani 1 1 d .
C1 C 0.6968(7) 0.7748(3) 0.2928(3) 0.0417(18) Uani 1 1 d .
C2 C 0.8268(8) 0.7537(4) 0.2969(3) 0.052(2) Uani 1 1 d .
H2 H 0.8826 0.7513 0.2683 0.063 Uiso 1 1 calc R
C3 C 0.8678(10) 0.7365(4) 0.3464(3) 0.064(2) Uani 1 1 d .
H3 H 0.9547 0.7227 0.3506 0.077 Uiso 1 1 calc R
C4 C 0.7891(13) 0.7386(4) 0.3893(4) 0.075(3) Uani 1 1 d .
H4 H 0.8228 0.7249 0.4211 0.090 Uiso 1 1 calc R
C5 C 0.6591(12) 0.7608(4) 0.3863(3) 0.073(3) Uani 1 1 d .
H5 H 0.6049 0.7631 0.4154 0.088 Uiso 1 1 calc R
C6 C 0.6158(8) 0.7790(4) 0.3376(2) 0.047(2) Uani 1 1 d .
C7 C 0.5061(7) 0.8152(3) 0.2694(2) 0.0347(16) Uani 1 1 d .
C8 C 0.4100(7) 0.8433(3) 0.2342(3) 0.0404(17) Uani 1 1 d .
C9 C 0.2780(8) 0.8594(4) 0.2455(3) 0.053(2) Uani 1 1 d .
H9 H 0.2423 0.8534 0.2785 0.064 Uiso 1 1 calc R
C10 C 0.2039(8) 0.8850(4) 0.2045(3) 0.058(2) Uani 1 1 d .
H10 H 0.1162 0.8961 0.2105 0.070 Uiso 1 1 calc R
C11 C 0.2544(8) 0.8946(4) 0.1559(3) 0.051(2) Uani 1 1 d .
H11 H 0.2033 0.9117 0.1291 0.062 Uiso 1 1 calc R
C12 C 0.3855(7) 0.8775(3) 0.1487(3) 0.0428(18) Uani 1 1 d .
C13 C 0.4258(8) 0.9074(4) 0.0534(3) 0.051(2) Uani 1 1 d .
C14 C 0.3099(9) 0.9317(5) 0.0309(4) 0.070(3) Uani 1 1 d U
H14 H 0.2328 0.9366 0.0501 0.084 Uiso 1 1 calc R
C15 C 0.3148(12) 0.9475(6) -0.0190(4) 0.101(4) Uani 1 1 d U
H15 H 0.2403 0.9655 -0.0347 0.121 Uiso 1 1 calc R
C16 C 0.4305(14) 0.9378(6) -0.0491(4) 0.105(4) Uani 1 1 d U
H16 H 0.4282 0.9466 -0.0845 0.127 Uiso 1 1 calc R
C17 C 0.5478(11) 0.9155(6) -0.0265(4) 0.090(3) Uani 1 1 d .
H17 H 0.6257 0.9115 -0.0453 0.108 Uiso 1 1 calc R
C18 C 0.5402(9) 0.8995(4) 0.0260(3) 0.055(2) Uani 1 1 d .
C19 C 0.7622(7) 0.9498(3) 0.2618(3) 0.0418(18) Uani 1 1 d .
C20 C 0.7128(10) 0.9975(5) 0.2955(3) 0.077(3) Uani 1 1 d .
H20 H 0.6496 1.0270 0.2830 0.093 Uiso 1 1 calc R
C21 C 0.7523(13) 1.0034(6) 0.3464(4) 0.102(4) Uani 1 1 d U
H21 H 0.7158 1.0356 0.3680 0.122 Uiso 1 1 calc R
C22 C 0.8489(12) 0.9597(5) 0.3646(4) 0.085(3) Uani 1 1 d .
H22 H 0.8770 0.9630 0.3989 0.102 Uiso 1 1 calc R
C23 C 0.9033(8) 0.9121(4) 0.3330(3) 0.057(2) Uani 1 1 d .
H23 H 0.9677 0.8833 0.3454 0.068 Uiso 1 1 calc R
C24 C 0.8596(9) 0.9081(3) 0.2819(3) 0.053(2) Uani 1 1 d .
H24 H 0.8970 0.8763 0.2602 0.063 Uiso 1 1 calc R
C25 C 0.8601(7) 0.9749(3) 0.1609(3) 0.0389(16) Uani 1 1 d .
C26 C 0.8893(7) 0.9591(4) 0.1108(3) 0.0441(18) Uani 1 1 d .
H26 H 0.8433 0.9247 0.0949 0.053 Uiso 1 1 calc R
C27 C 0.9855(9) 0.9927(4) 0.0827(3) 0.061(2) Uani 1 1 d .
H27 H 1.0053 0.9816 0.0485 0.073 Uiso 1 1 calc R
C28 C 1.0493(9) 1.0429(4) 0.1082(4) 0.066(2) Uani 1 1 d .
H28 H 1.1118 1.0677 0.0902 0.079 Uiso 1 1 calc R
C29 C 1.0261(8) 1.0579(4) 0.1576(4) 0.065(2) Uani 1 1 d .
H29 H 1.0759 1.0907 0.1739 0.078 Uiso 1 1 calc R
C30 C 0.9297(8) 1.0256(4) 0.1845(3) 0.055(2) Uani 1 1 d .
H30 H 0.9109 1.0377 0.2185 0.066 Uiso 1 1 calc R
C31 C 0.5904(7) 0.9999(3) 0.1799(3) 0.0385(16) Uani 1 1 d .
C32 C 0.4783(8) 1.0051(4) 0.2098(3) 0.051(2) Uani 1 1 d .
H32 H 0.4694 0.9774 0.2385 0.061 Uiso 1 1 calc R
C33 C 0.3782(8) 1.0499(4) 0.1988(4) 0.058(2) Uani 1 1 d .
H33 H 0.3041 1.0524 0.2200 0.070 Uiso 1 1 calc R
C34 C 0.3896(8) 1.0892(5) 0.1574(4) 0.075(3) Uani 1 1 d .
H34 H 0.3248 1.1206 0.1503 0.089 Uiso 1 1 calc R
C35 C 0.4959(10) 1.0835(5) 0.1255(4) 0.081(3) Uani 1 1 d .
H35 H 0.5002 1.1085 0.0951 0.097 Uiso 1 1 calc R
C36 C 0.5982(8) 1.0403(4) 0.1382(3) 0.059(2) Uani 1 1 d .
H36 H 0.6734 1.0392 0.1175 0.071 Uiso 1 1 calc R
C37 C 0.6729(6) 0.6415(3) 0.1648(3) 0.0385(16) Uani 1 1 d .
C38 C 0.7996(7) 0.6438(4) 0.1854(3) 0.051(2) Uani 1 1 d .
H38 H 0.8392 0.6842 0.1936 0.061 Uiso 1 1 calc R
C39 C 0.8660(9) 0.5832(4) 0.1934(3) 0.063(2) Uani 1 1 d .
H39 H 0.9506 0.5844 0.2074 0.076 Uiso 1 1 calc R
C40 C 0.8136(9) 0.5239(4) 0.1820(3) 0.066(3) Uani 1 1 d .
H40 H 0.8594 0.4847 0.1886 0.080 Uiso 1 1 calc R
C41 C 0.6899(9) 0.5227(4) 0.1602(3) 0.062(2) Uani 1 1 d .
H41 H 0.6529 0.4822 0.1505 0.074 Uiso 1 1 calc R
C42 C 0.6208(8) 0.5801(3) 0.1527(3) 0.0496(19) Uani 1 1 d .
H42 H 0.5361 0.5777 0.1390 0.059 Uiso 1 1 calc R
C43 C 0.4189(7) 0.6985(3) 0.1772(3) 0.0424(17) Uani 1 1 d .
C44 C 0.4189(8) 0.6737(4) 0.2278(3) 0.0550(19) Uani 1 1 d .
H44 H 0.4981 0.6608 0.2431 0.066 Uiso 1 1 calc R
C45 C 0.3029(9) 0.6681(5) 0.2556(4) 0.070(2) Uani 1 1 d .
H45 H 0.3033 0.6523 0.2895 0.084 Uiso 1 1 calc R
C46 C 0.1831(8) 0.6872(4) 0.2312(4) 0.076(3) Uani 1 1 d .
H46 H 0.1033 0.6819 0.2485 0.091 Uiso 1 1 calc R
C47 C 0.1854(7) 0.7133(4) 0.1824(4) 0.063(2) Uani 1 1 d .
H47 H 0.1070 0.7270 0.1670 0.075 Uiso 1 1 calc R
C48 C 0.3019(7) 0.7196(3) 0.1555(3) 0.049(2) Uani 1 1 d .
H48 H 0.3018 0.7382 0.1225 0.059 Uiso 1 1 calc R
C49 C 0.5637(8) 0.7043(3) 0.0788(3) 0.0428(18) Uani 1 1 d .
C50 C 0.4605(8) 0.6725(5) 0.0534(3) 0.063(2) Uani 1 1 d .
H50 H 0.3916 0.6541 0.0725 0.076 Uiso 1 1 calc R
C51 C 0.4599(9) 0.6680(5) -0.0006(3) 0.073(3) Uani 1 1 d .
H51 H 0.3886 0.6475 -0.0167 0.088 Uiso 1 1 calc R
C52 C 0.5534(13) 0.6911(5) -0.0290(3) 0.080(3) Uani 1 1 d .
H52 H 0.5477 0.6887 -0.0650 0.096 Uiso 1 1 calc R
C53 C 0.6663(10) 0.7205(4) -0.0050(3) 0.069(2) Uani 1 1 d .
H53 H 0.7373 0.7348 -0.0250 0.082 Uiso 1 1 calc R
C54 C 0.6685(8) 0.7274(3) 0.0478(3) 0.0468(19) Uani 1 1 d .
H54 H 0.7406 0.7478 0.0635 0.056 Uiso 1 1 calc R

loop_
_atom_site_aniso_label
_atom_site_aniso_U_11
_atom_site_aniso_U_22
_atom_site_aniso_U_33
_atom_site_aniso_U_23
_atom_site_aniso_U_13
_atom_site_aniso_U_12
Ru1 0.0213(2) 0.0352(3) 0.0377(3) -0.0017(2) -0.0005(2) 0.0012(2)
P1 0.0292(10) 0.0336(10) 0.0450(10) -0.0029(8) 0.0010(8) 0.0002(8)
P2 0.0239(9) 0.0340(10) 0.0448(9) 0.0001(8) -0.0026(8) 0.0027(7)
Cl1 0.0226(9) 0.0476(10) 0.0662(11) -0.0001(8) 0.0025(8) 0.0036(7)
Cl2 0.142(4) 0.278(6) 0.156(3) 0.039(4) 0.060(3) 0.048(4)
N1 0.034(4) 0.043(3) 0.048(3) -0.006(3) -0.008(3) 0.001(3)
N2 0.056(4) 0.056(4) 0.037(3) 0.001(3) 0.014(3) -0.007(3)
N3 0.029(3) 0.021(3) 0.054(4) 0.000(2) -0.005(3) -0.005(2)
N4 0.030(3) 0.045(4) 0.046(3) 0.003(3) -0.009(3) -0.001(3)
N5 0.021(3) 0.043(3) 0.047(3) -0.006(3) 0.001(3) 0.000(2)
N6 0.039(4) 0.061(4) 0.037(3) 0.006(3) -0.002(3) 0.000(3)
C1 0.045(5) 0.038(4) 0.042(4) 0.007(3) -0.012(4) -0.005(3)
C2 0.048(6) 0.059(5) 0.050(4) 0.004(4) -0.014(4) -0.002(4)
C3 0.061(6) 0.051(5) 0.080(6) 0.002(4) -0.023(5) 0.011(4)
C4 0.112(10) 0.060(6) 0.052(5) 0.001(4) -0.026(6) 0.007(6)
C5 0.111(9) 0.074(6) 0.036(4) 0.000(4) 0.010(6) 0.000(7)
C6 0.054(6) 0.049(4) 0.037(4) -0.005(3) -0.002(4) -0.006(4)
C7 0.037(4) 0.033(4) 0.035(3) -0.003(3) 0.004(3) -0.002(3)
C8 0.033(4) 0.047(5) 0.041(4) -0.004(3) 0.002(3) 0.002(3)
C9 0.035(5) 0.057(5) 0.068(5) -0.011(4) 0.011(4) -0.005(4)
C10 0.028(4) 0.074(6) 0.073(6) -0.011(5) 0.006(4) -0.002(4)
C11 0.035(5) 0.053(5) 0.067(5) -0.003(4) -0.006(4) 0.001(4)
C12 0.036(5) 0.043(4) 0.049(4) 0.000(3) -0.003(4) 0.000(3)
C13 0.042(5) 0.060(5) 0.051(5) 0.007(4) -0.015(4) -0.002(4)
C14 0.050(5) 0.082(6) 0.077(5) 0.021(4) -0.009(4) -0.005(4)
C15 0.081(7) 0.131(8) 0.090(6) 0.027(6) -0.021(6) 0.005(6)
C16 0.103(7) 0.141(8) 0.073(6) 0.024(6) -0.032(6) 0.008(6)
C17 0.065(7) 0.123(9) 0.082(7) 0.030(6) -0.016(6) -0.003(6)
C18 0.062(6) 0.072(6) 0.031(4) 0.014(4) -0.011(4) -0.019(5)
C19 0.033(4) 0.035(4) 0.058(5) -0.001(4) 0.001(4) 0.000(3)
C20 0.085(8) 0.074(7) 0.073(6) -0.011(5) -0.017(6) 0.026(6)
C21 0.123(8) 0.113(7) 0.070(6) -0.029(5) -0.021(6) 0.013(6)
C22 0.090(8) 0.095(7) 0.069(6) -0.016(5) -0.031(6) -0.005(7)
C23 0.046(5) 0.065(5) 0.058(5) 0.005(5) -0.015(4) -0.010(4)
C24 0.049(5) 0.040(4) 0.069(5) -0.005(4) 0.013(5) -0.013(4)
C25 0.022(3) 0.036(4) 0.059(5) 0.003(3) 0.003(4) 0.010(3)
C26 0.028(4) 0.049(4) 0.055(4) 0.003(4) 0.004(3) -0.003(3)
C27 0.050(6) 0.065(6) 0.066(5) 0.002(5) 0.011(4) -0.002(5)
C28 0.040(5) 0.051(5) 0.105(7) 0.014(5) 0.020(5) -0.006(4)
C29 0.045(5) 0.055(5) 0.095(7) 0.001(5) 0.005(5) -0.012(4)
C30 0.047(5) 0.045(5) 0.073(6) -0.012(4) 0.003(4) -0.007(4)
C31 0.028(4) 0.034(4) 0.054(4) 0.006(3) 0.003(3) -0.004(3)
C32 0.039(5) 0.048(5) 0.066(5) -0.005(4) 0.007(4) 0.001(4)
C33 0.043(6) 0.046(5) 0.085(6) -0.013(4) 0.003(5) 0.010(4)
C34 0.030(5) 0.058(6) 0.136(9) -0.001(6) 0.002(5) 0.011(4)
C35 0.065(7) 0.088(7) 0.091(7) 0.034(6) 0.003(6) 0.020(6)
C36 0.039(5) 0.048(5) 0.090(6) 0.014(4) 0.000(4) 0.010(4)
C37 0.032(4) 0.034(3) 0.049(4) -0.001(3) 0.006(3) 0.006(3)
C38 0.035(4) 0.060(5) 0.059(5) 0.005(4) -0.001(4) 0.001(4)
C39 0.037(5) 0.069(6) 0.083(6) 0.022(4) 0.001(5) 0.022(4)
C40 0.067(7) 0.036(5) 0.096(7) 0.027(4) 0.010(5) 0.009(4)
C41 0.054(6) 0.048(5) 0.083(6) -0.004(4) 0.011(5) -0.002(4)
C42 0.046(5) 0.043(4) 0.060(4) -0.003(3) 0.004(4) 0.010(4)
C43 0.033(4) 0.027(3) 0.068(5) -0.005(4) -0.015(4) 0.003(3)
C44 0.043(5) 0.060(5) 0.062(5) 0.013(5) 0.006(4) 0.001(4)
C45 0.064(6) 0.059(5) 0.086(6) 0.003(5) 0.032(5) -0.003(5)
C46 0.021(5) 0.070(6) 0.138(9) 0.002(6) 0.022(5) -0.011(4)
C47 0.020(4) 0.052(5) 0.116(8) 0.007(5) 0.007(5) 0.008(3)
C48 0.030(4) 0.034(4) 0.083(6) 0.001(4) -0.008(4) -0.006(3)
C49 0.046(5) 0.033(4) 0.049(4) -0.001(3) -0.009(4) 0.005(3)
C50 0.042(5) 0.073(5) 0.074(5) -0.029(5) -0.014(4) -0.006(5)
C51 0.053(6) 0.099(7) 0.067(6) -0.040(6) -0.019(5) 0.006(6)
C52 0.111(10) 0.076(7) 0.053(5) -0.019(5) -0.014(6) 0.034(6)
C53 0.068(7) 0.078(6) 0.060(5) -0.007(5) 0.018(5) 0.003(5)
C54 0.046(5) 0.046(4) 0.048(4) -0.012(3) 0.007(4) -0.003(4)

loop_
_atom_type_symbol
_atom_type_description
_atom_type_scat_dispersion_real
_atom_type_scat_dispersion_imag
_atom_type_scat_source
C C 0.0033 0.0016 'International Tables Vol C Tables 4.2.6.8 and 6.1.1.4'
H H 0.0000 0.0000 'International Tables Vol C Tables 4.2.6.8 and 6.1.1.4'
N N 0.0061 0.0033 'International Tables Vol C Tables 4.2.6.8 and 6.1.1.4'
P P 0.1023 0.0942 'International Tables Vol C Tables 4.2.6.8 and 6.1.1.4'
Cl Cl 0.1484 0.1585 'International Tables Vol C Tables 4.2.6.8 and 6.1.1.4'
Ru Ru -1.2594 0.8363 'International Tables Vol C Tables 4.2.6.8 and 6.1.1.4'

loop_
_geom_angle_atom_site_label_1
_geom_angle_atom_site_label_2
_geom_angle_atom_site_label_3
_geom_angle
N3 Ru1 N5 79.2(2)
N3 Ru1 N1 78.5(2)
N5 Ru1 N1 157.7(2)
N3 Ru1 P1 91.19(14)
N5 Ru1 P1 88.52(16)
N1 Ru1 P1 91.95(15)
N3 Ru1 P2 90.37(14)
N5 Ru1 P2 91.31(16)
N1 Ru1 P2 88.82(15)
P1 Ru1 P2 178.37(7)
N3 Ru1 Cl1 177.68(15)
N5 Ru1 Cl1 101.36(16)
N1 Ru1 Cl1 100.93(17)
P1 Ru1 Cl1 86.56(6)
P2 Ru1 Cl1 91.88(6)
C19 P1 C31 107.1(3)
C19 P1 C25 101.7(3)
C31 P1 C25 100.8(3)
C19 P1 Ru1 115.1(2)
C31 P1 Ru1 111.4(2)
C25 P1 Ru1 119.2(2)
C49 P2 C37 99.9(3)
C49 P2 C43 106.8(3)
C37 P2 C43 101.5(3)
C49 P2 Ru1 113.7(2)
C37 P2 Ru1 124.5(2)
C43 P2 Ru1 108.7(2)
C7 N1 C1 103.6(5)
C7 N1 Ru1 111.9(4)
C1 N1 Ru1 144.5(5)
C7 N2 C6 109.2(6)
C7 N2 H2A 125.4
C6 N2 H2A 125.4
C12 N3 C8 119.7(6)
C12 N3 Ru1 119.8(5)
C8 N3 Ru1 120.4(5)
C13 N4 C12 134.3(7)
C13 N4 N5 107.9(6)
C12 N4 N5 117.6(5)
N6 N5 N4 108.4(5)
N6 N5 Ru1 139.8(5)
N4 N5 Ru1 111.9(4)
N5 N6 C18 108.7(6)
C2 C1 N1 129.7(7)
C2 C1 C6 120.3(7)
N1 C1 C6 109.6(6)
C3 C2 C1 115.6(8)
C3 C2 H2 122.2
C1 C2 H2 122.2
C4 C3 C2 124.2(9)
C4 C3 H3 117.9
C2 C3 H3 117.9
C3 C4 C5 121.3(8)
C3 C4 H4 119.4
C5 C4 H4 119.4
C6 C5 C4 115.9(8)
C6 C5 H5 122.1
C4 C5 H5 122.1
N2 C6 C5 132.2(8)
N2 C6 C1 105.1(6)
C5 C6 C1 122.7(8)
N2 C7 N1 112.2(6)
N2 C7 C8 129.9(6)
N1 C7 C8 117.7(5)
N3 C8 C9 121.7(7)
N3 C8 C7 111.4(6)
C9 C8 C7 127.0(7)
C10 C9 C8 116.1(7)
C10 C9 H9 122.0
C8 C9 H9 122.0
C11 C10 C9 123.0(8)
C11 C10 H10 118.5
C9 C10 H10 118.5
C10 C11 C12 116.6(7)
C10 C11 H11 121.7
C12 C11 H11 121.7
N3 C12 C11 122.9(7)
N3 C12 N4 111.5(6)
C11 C12 N4 125.6(7)
C18 C13 N4 104.1(7)
C18 C13 C14 122.7(7)
N4 C13 C14 133.1(8)
C15 C14 C13 117.0(9)
C15 C14 H14 121.5
C13 C14 H14 121.5
C14 C15 C16 121.9(10)
C14 C15 H15 119.1
C16 C15 H15 119.1
C17 C16 C15 121.3(9)
C17 C16 H16 119.3
C15 C16 H16 119.3
C18 C17 C16 115.5(11)
C18 C17 H17 122.2
C16 C17 H17 122.2
C13 C18 N6 110.9(6)
C13 C18 C17 121.4(8)
N6 C18 C17 127.7(9)
C20 C19 C24 116.0(7)
C20 C19 P1 126.6(6)
C24 C19 P1 117.4(6)
C21 C20 C19 123.4(9)
C21 C20 H20 118.3
C19 C20 H20 118.3
C20 C21 C22 118.0(10)
C20 C21 H21 121.0
C22 C21 H21 121.0
C23 C22 C21 121.4(9)
C23 C22 H22 119.3
C21 C22 H22 119.3
C22 C23 C24 118.3(8)
C22 C23 H23 120.9
C24 C23 H23 120.9
C23 C24 C19 122.9(7)
C23 C24 H24 118.6
C19 C24 H24 118.6
C26 C25 C30 118.5(7)
C26 C25 P1 121.8(5)
C30 C25 P1 119.2(5)
C25 C26 C27 122.3(7)
C25 C26 H26 118.8
C27 C26 H26 118.8
C28 C27 C26 116.1(8)
C28 C27 H27 122.0
C26 C27 H27 122.0
C29 C28 C27 123.0(8)
C29 C28 H28 118.5
C27 C28 H28 118.5
C28 C29 C30 120.4(8)
C28 C29 H29 119.8
C30 C29 H29 119.8
C29 C30 C25 119.7(8)
C29 C30 H30 120.2
C25 C30 H30 120.2
C36 C31 C32 116.6(7)
C36 C31 P1 122.2(6)
C32 C31 P1 121.1(5)
C31 C32 C33 122.6(8)
C31 C32 H32 118.7
C33 C32 H32 118.7
C34 C33 C32 119.0(8)
C34 C33 H33 120.5
C32 C33 H33 120.5
C33 C34 C35 120.2(8)
C33 C34 H34 119.9
C35 C34 H34 119.9
C34 C35 C36 120.0(8)
C34 C35 H35 120.0
C36 C35 H35 120.0
C31 C36 C35 121.3(8)
C31 C36 H36 119.4
C35 C36 H36 119.4
C42 C37 C38 118.0(6)
C42 C37 P2 119.4(5)
C38 C37 P2 122.4(5)
C37 C38 C39 118.0(7)
C37 C38 H38 121.0
C39 C38 H38 121.0
C40 C39 C38 123.3(8)
C40 C39 H39 118.4
C38 C39 H39 118.4
C39 C40 C41 117.9(7)
C39 C40 H40 121.1
C41 C40 H40 121.1
C42 C41 C40 120.9(8)
C42 C41 H41 119.6
C40 C41 H41 119.6
C41 C42 C37 121.9(8)
C41 C42 H42 119.0
C37 C42 H42 119.0
C48 C43 C44 119.3(7)
C48 C43 P2 122.9(6)
C44 C43 P2 116.8(5)
C45 C44 C43 120.8(8)
C45 C44 H44 119.6
C43 C44 H44 119.6
C44 C45 C46 118.5(8)
C44 C45 H45 120.7
C46 C45 H45 120.7
C47 C46 C45 119.8(7)
C47 C46 H46 120.1
C45 C46 H46 120.1
C46 C47 C48 121.0(8)
C46 C47 H47 119.5
C48 C47 H47 119.5
C47 C48 C43 120.5(8)
C47 C48 H48 119.8
C43 C48 H48 119.8
C50 C49 C54 116.9(6)
C50 C49 P2 126.8(6)
C54 C49 P2 116.2(6)
C49 C50 C51 120.2(8)
C49 C50 H50 119.9
C51 C50 H50 119.9
C52 C51 C50 122.8(9)
C52 C51 H51 118.6
C50 C51 H51 118.6
C51 C52 C53 119.6(8)
C51 C52 H52 120.2
C53 C52 H52 120.2
C54 C53 C52 119.1(9)
C54 C53 H53 120.5
C52 C53 H53 120.5
C53 C54 C49 121.3(8)
C53 C54 H54 119.4
C49 C54 H54 119.4

loop_
_geom_bond_atom_site_label_1
_geom_bond_atom_site_label_2
_geom_bond_distance
Ru1 N3 1.977(6)
Ru1 N5 2.019(5)
Ru1 N1 2.086(5)
Ru1 P1 2.3930(19)
Ru1 P2 2.4298(18)
Ru1 Cl1 2.4405(17)
P1 C19 1.802(7)
P1 C31 1.822(7)
P1 C25 1.842(7)
P2 C49 1.809(7)
P2 C37 1.819(6)
P2 C43 1.843(8)
N1 C7 1.373(9)
N1 C1 1.402(8)
N2 C7 1.334(8)
N2 C6 1.369(10)
N2 H2A 0.8600
N3 C12 1.342(8)
N3 C8 1.342(8)
N4 C13 1.381(9)
N4 C12 1.397(9)
N4 N5 1.418(8)
N5 N6 1.280(7)
N6 C18 1.365(10)
C1 C2 1.388(11)
C1 C6 1.419(10)
C2 C3 1.384(10)
C2 H2 0.9300
C3 C4 1.364(13)
C3 H3 0.9300
C4 C5 1.392(14)
C4 H4 0.9300
C5 C6 1.378(11)
C5 H5 0.9300
C7 C8 1.445(9)
C8 C9 1.407(10)
C9 C10 1.394(11)
C9 H9 0.9300
C10 C11 1.365(10)
C10 H10 0.9300
C11 C12 1.385(11)
C11 H11 0.9300
C13 C18 1.365(11)
C13 C14 1.398(11)
C14 C15 1.324(12)
C14 H14 0.9300
C15 C16 1.418(16)
C15 H15 0.9300
C16 C17 1.397(15)
C16 H16 0.9300
C17 C18 1.393(11)
C17 H17 0.9300
C19 C20 1.387(11)
C19 C24 1.394(11)
C20 C21 1.375(12)
C20 H20 0.9300
C21 C22 1.395(15)
C21 H21 0.9300
C22 C23 1.372(12)
C22 H22 0.9300
C23 C24 1.390(10)
C23 H23 0.9300
C24 H24 0.9300
C25 C26 1.360(9)
C25 C30 1.381(10)
C26 C27 1.389(10)
C26 H26 0.9300
C27 C28 1.367(12)
C27 H27 0.9300
C28 C29 1.327(12)
C28 H28 0.9300
C29 C30 1.362(11)
C29 H29 0.9300
C30 H30 0.9300
C31 C36 1.349(10)
C31 C32 1.377(10)
C32 C33 1.385(11)
C32 H32 0.9300
C33 C34 1.332(12)
C33 H33 0.9300
C34 C35 1.360(12)
C34 H34 0.9300
C35 C36 1.391(12)
C35 H35 0.9300
C36 H36 0.9300
C37 C42 1.378(10)
C37 C38 1.390(10)
C38 C39 1.407(11)
C38 H38 0.9300
C39 C40 1.338(12)
C39 H39 0.9300
C40 C41 1.373(11)
C40 H40 0.9300
C41 C42 1.363(11)
C41 H41 0.9300
C42 H42 0.9300
C43 C48 1.378(10)
C43 C44 1.395(10)
C44 C45 1.380(10)
C44 H44 0.9300
C45 C46 1.420(12)
C45 H45 0.9300
C46 C47 1.362(12)
C46 H46 0.9300
C47 C48 1.374(11)
C47 H47 0.9300
C48 H48 0.9300
C49 C50 1.388(10)
C49 C54 1.409(10)
C50 C51 1.393(11)
C50 H50 0.9300
C51 C52 1.285(13)
C51 H51 0.9300
C52 C53 1.428(14)
C52 H52 0.9300
C53 C54 1.366(10)
C53 H53 0.9300
C54 H54 0.9300

loop_
_geom_hbond_atom_site_label_D
_geom_hbond_atom_site_label_H
_geom_hbond_atom_site_label_A
_geom_hbond_distance_DH
_geom_hbond_distance_HA
_geom_hbond_distance_DA
_geom_hbond_angle_DHA
N2 H2A Cl2 0.86 2.23 3.090(7) 174.1

loop_
_geom_torsion_atom_site_label_1
_geom_torsion_atom_site_label_2
_geom_torsion_atom_site_label_3
_geom_torsion_atom_site_label_4
_geom_torsion
N3 Ru1 P1 C19 91.5(3)
N5 Ru1 P1 C19 170.6(3)
N1 Ru1 P1 C19 12.9(3)
P2 Ru1 P1 C19 -105(2)
Cl1 Ru1 P1 C19 -87.9(3)
N3 Ru1 P1 C31 -30.7(3)
N5 Ru1 P1 C31 48.5(3)
N1 Ru1 P1 C31 -109.2(3)
P2 Ru1 P1 C31 133(2)
Cl1 Ru1 P1 C31 149.9(2)
N3 Ru1 P1 C25 -147.3(3)
N5 Ru1 P1 C25 -68.1(3)
N1 Ru1 P1 C25 134.2(3)
P2 Ru1 P1 C25 16(3)
Cl1 Ru1 P1 C25 33.3(2)
N3 Ru1 P2 C49 97.6(3)
N5 Ru1 P2 C49 18.4(3)
N1 Ru1 P2 C49 176.1(3)
P1 Ru1 P2 C49 -66(2)
Cl1 Ru1 P2 C49 -83.0(3)
N3 Ru1 P2 C37 -140.4(3)
N5 Ru1 P2 C37 140.4(3)
N1 Ru1 P2 C37 -61.9(3)
P1 Ru1 P2 C37 56(2)
Cl1 Ru1 P2 C37 39.0(3)
N3 Ru1 P2 C43 -21.2(3)
N5 Ru1 P2 C43 -100.4(3)
N1 Ru1 P2 C43 57.3(3)
P1 Ru1 P2 C43 176(28)
Cl1 Ru1 P2 C43 158.2(3)
N3 Ru1 N1 C7 -1.9(4)
N5 Ru1 N1 C7 -2.0(8)
P1 Ru1 N1 C7 88.9(4)
P2 Ru1 N1 C7 -92.5(4)
Cl1 Ru1 N1 C7 175.8(4)
N3 Ru1 N1 C1 -179.5(8)
N5 Ru1 N1 C1 -179.5(7)
P1 Ru1 N1 C1 -88.6(8)
P2 Ru1 N1 C1 89.9(8)
Cl1 Ru1 N1 C1 -1.8(8)
N5 Ru1 N3 C12 0.4(5)
N1 Ru1 N3 C12 -179.6(5)
P1 Ru1 N3 C12 88.7(5)
P2 Ru1 N3 C12 -90.9(5)
Cl1 Ru1 N3 C12 104(4)
N5 Ru1 N3 C8 -178.2(5)
N1 Ru1 N3 C8 1.8(5)
P1 Ru1 N3 C8 -89.9(5)
P2 Ru1 N3 C8 90.5(5)
Cl1 Ru1 N3 C8 -75(4)
C13 N4 N5 N6 -2.0(7)
C12 N4 N5 N6 -178.9(6)
C13 N4 N5 Ru1 179.3(4)
C12 N4 N5 Ru1 2.4(7)
N3 Ru1 N5 N6 -179.5(7)
N1 Ru1 N5 N6 -179.5(6)
P1 Ru1 N5 N6 89.0(7)
P2 Ru1 N5 N6 -89.4(7)
Cl1 Ru1 N5 N6 2.8(7)
N3 Ru1 N5 N4 -1.4(4)
N1 Ru1 N5 N4 -1.4(8)
P1 Ru1 N5 N4 -92.9(4)
P2 Ru1 N5 N4 88.7(4)
Cl1 Ru1 N5 N4 -179.1(4)
N4 N5 N6 C18 0.7(7)
Ru1 N5 N6 C18 178.9(6)
C7 N1 C1 C2 -177.7(7)
Ru1 N1 C1 C2 -0.1(13)
C7 N1 C1 C6 -5.0(7)
Ru1 N1 C1 C6 172.7(6)
N1 C1 C2 C3 173.3(7)
C6 C1 C2 C3 1.2(11)
C1 C2 C3 C4 0.7(13)
C2 C3 C4 C5 -2.0(15)
C3 C4 C5 C6 1.1(14)
C7 N2 C6 C5 178.2(8)
C7 N2 C6 C1 -1.4(7)
C4 C5 C6 N2 -178.8(8)
C4 C5 C6 C1 0.9(12)
C2 C1 C6 N2 177.6(7)
N1 C1 C6 N2 4.1(8)
C2 C1 C6 C5 -2.1(11)
N1 C1 C6 C5 -175.7(7)
C6 N2 C7 N1 -1.8(8)
C6 N2 C7 C8 -177.5(7)
C1 N1 C7 N2 4.2(7)
Ru1 N1 C7 N2 -174.4(4)
C1 N1 C7 C8 -179.5(6)
Ru1 N1 C7 C8 1.9(7)
C12 N3 C8 C9 1.4(10)
Ru1 N3 C8 C9 180.0(5)
C12 N3 C8 C7 -179.9(6)
Ru1 N3 C8 C7 -1.3(7)
N2 C7 C8 N3 175.0(6)
N1 C7 C8 N3 -0.6(8)
N2 C7 C8 C9 -6.4(12)
N1 C7 C8 C9 178.1(7)
N3 C8 C9 C10 -0.4(11)
C7 C8 C9 C10 -178.9(7)
C8 C9 C10 C11 -0.3(12)
C9 C10 C11 C12 0.0(12)
C8 N3 C12 C11 -1.8(10)
Ru1 N3 C12 C11 179.6(5)
C8 N3 C12 N4 179.4(6)
Ru1 N3 C12 N4 0.8(7)
C10 C11 C12 N3 1.1(11)
C10 C11 C12 N4 179.8(7)
C13 N4 C12 N3 -178.0(7)
N5 N4 C12 N3 -2.1(8)
C13 N4 C12 C11 3.2(13)
N5 N4 C12 C11 179.1(7)
C12 N4 C13 C18 178.5(7)
N5 N4 C13 C18 2.4(8)
C12 N4 C13 C14 -5.2(15)
N5 N4 C13 C14 178.6(9)
C18 C13 C14 C15 -0.3(14)
N4 C13 C14 C15 -175.9(9)
C13 C14 C15 C16 2.5(17)
C14 C15 C16 C17 -5(2)
C15 C16 C17 C18 4.0(18)
N4 C13 C18 N6 -2.0(9)
C14 C13 C18 N6 -178.7(8)
N4 C13 C18 C17 176.7(8)
C14 C13 C18 C17 0.0(14)
N5 N6 C18 C13 0.8(9)
N5 N6 C18 C17 -177.8(9)
C16 C17 C18 C13 -1.8(15)
C16 C17 C18 N6 176.6(10)
C31 P1 C19 C20 -1.7(9)
C25 P1 C19 C20 103.5(8)
Ru1 P1 C19 C20 -126.1(7)
C31 P1 C19 C24 -179.5(6)
C25 P1 C19 C24 -74.2(6)
Ru1 P1 C19 C24 56.1(6)
C24 C19 C20 C21 -2.0(14)
P1 C19 C20 C21 -179.7(9)
C19 C20 C21 C22 1.2(18)
C20 C21 C22 C23 0.0(18)
C21 C22 C23 C24 -0.1(15)
C22 C23 C24 C19 -0.8(12)
C20 C19 C24 C23 1.8(12)
P1 C19 C24 C23 179.7(6)
C19 P1 C25 C26 158.9(6)
C31 P1 C25 C26 -90.9(6)
Ru1 P1 C25 C26 31.1(6)
C19 P1 C25 C30 -29.5(6)
C31 P1 C25 C30 80.6(6)
Ru1 P1 C25 C30 -157.3(5)
C30 C25 C26 C27 -0.5(11)
P1 C25 C26 C27 171.1(6)
C25 C26 C27 C28 -0.2(12)
C26 C27 C28 C29 2.6(13)
C27 C28 C29 C30 -4.1(14)
C28 C29 C30 C25 3.1(13)
C26 C25 C30 C29 -0.8(11)
P1 C25 C30 C29 -172.7(6)
C19 P1 C31 C36 129.6(6)
C25 P1 C31 C36 23.7(7)
Ru1 P1 C31 C36 -103.7(6)
C19 P1 C31 C32 -53.3(7)
C25 P1 C31 C32 -159.3(6)
Ru1 P1 C31 C32 73.4(6)
C36 C31 C32 C33 -0.9(11)
P1 C31 C32 C33 -178.1(6)
C31 C32 C33 C34 0.6(12)
C32 C33 C34 C35 2.4(13)
C33 C34 C35 C36 -5.2(15)
C32 C31 C36 C35 -1.9(12)
P1 C31 C36 C35 175.3(7)
C34 C35 C36 C31 4.9(15)
C49 P2 C37 C42 -57.2(6)
C43 P2 C37 C42 52.3(6)
Ru1 P2 C37 C42 174.8(4)
C49 P2 C37 C38 117.1(6)
C43 P2 C37 C38 -133.3(6)
Ru1 P2 C37 C38 -10.9(7)
C42 C37 C38 C39 -1.0(10)
P2 C37 C38 C39 -175.4(5)
C37 C38 C39 C40 0.3(12)
C38 C39 C40 C41 1.6(13)
C39 C40 C41 C42 -2.8(13)
C40 C41 C42 C37 2.2(12)
C38 C37 C42 C41 -0.3(11)
P2 C37 C42 C41 174.3(6)
C49 P2 C43 C48 -41.8(7)
C37 P2 C43 C48 -146.0(6)
Ru1 P2 C43 C48 81.3(6)
C49 P2 C43 C44 150.4(6)
C37 P2 C43 C44 46.2(6)
Ru1 P2 C43 C44 -86.5(6)
C48 C43 C44 C45 2.1(12)
P2 C43 C44 C45 170.4(7)
C43 C44 C45 C46 1.0(13)
C44 C45 C46 C47 -3.1(14)
C45 C46 C47 C48 2.1(13)
C46 C47 C48 C43 1.1(12)
C44 C43 C48 C47 -3.2(11)
P2 C43 C48 C47 -170.7(6)
C37 P2 C49 C50 90.9(7)
C43 P2 C49 C50 -14.4(8)
Ru1 P2 C49 C50 -134.2(7)
C37 P2 C49 C54 -86.4(6)
C43 P2 C49 C54 168.3(5)
Ru1 P2 C49 C54 48.4(6)
C54 C49 C50 C51 -3.7(12)
P2 C49 C50 C51 178.9(7)
C49 C50 C51 C52 1.6(15)
C50 C51 C52 C53 2.5(16)
C51 C52 C53 C54 -4.2(14)
C52 C53 C54 C49 2.0(12)
C50 C49 C54 C53 1.9(11)
P2 C49 C54 C53 179.5(6)

loop_
_platon_squeeze_void_nr
_platon_squeeze_void_average_x
_platon_squeeze_void_average_y
_platon_squeeze_void_average_z
_platon_squeeze_void_volume
_platon_squeeze_void_count_electrons
_platon_squeeze_void_content
1 -0.040 0.250 1.000 526 130 ' '
2 -0.021 0.750 0.500 526 130 ' '
